data_7111709
loop_
_publ_author_name
'Hisamatsu, Yosuke'
'Aihara, Hidenori'

_publ_section_title
;
 Diverse dimerization of molecular tweezers with a
 2,4,6-triphenyl-1,3,5-triazine spacer in the solid state
;
_journal_issue 27
_journal_name_full 'Chemical Communications'
_journal_page_first 4902
_journal_page_last 4904
_journal_paper_doi 10.1039/c0cc00454e
_journal_volume 46
_journal_year 2010
_chemical_formula_moiety 'C63 H39 N3 '
_chemical_formula_sum 'C63 H39 N3'
_chemical_formula_weight 838.02
_space_group_IT_number 14
_symmetry_cell_setting monoclinic
_symmetry_Int_Tables_number 14
_symmetry_space_group_name_Hall '-P 2yn'
_symmetry_space_group_name_H-M 'P 1 21/n 1'
_audit_creation_date 2010-05-12
_audit_creation_method 'by CrystalStructure 3.8'
_cell_angle_alpha 90.0000
_cell_angle_beta 112.9531(9)
_cell_angle_gamma 90.0000
_cell_formula_units_Z 4
_cell_length_a 13.6565(3)
_cell_length_b 21.6659(4)
_cell_length_c 15.9344(3)
_cell_measurement_reflns_used 23529
_cell_measurement_temperature 173
_cell_measurement_theta_max 68.3
_cell_measurement_theta_min 3.0
_cell_volume 4341.39(15)
_computing_cell_refinement PROCESS-AUTO
_computing_data_collection PROCESS-AUTO
_computing_data_reduction CrystalStructure
_computing_publication_material 'CrystalStructure 3.8'
_computing_structure_refinement CRYSTALS
_computing_structure_solution SHELXS97
_diffrn_ambient_temperature 173
_diffrn_detector_area_resol_mean 10.00
_diffrn_measured_fraction_theta_full 0.993
_diffrn_measured_fraction_theta_max 0.993
_diffrn_measurement_device_type 'Rigaku RAXIS-RAPID'
_diffrn_measurement_method \w
_diffrn_radiation_type 'Cu K\a'
_diffrn_radiation_wavelength 1.54187
_diffrn_reflns_av_R_equivalents 0.041
_diffrn_reflns_limit_h_max 16
_diffrn_reflns_limit_h_min -16
_diffrn_reflns_limit_k_max 25
_diffrn_reflns_limit_k_min -25
_diffrn_reflns_limit_l_max 18
_diffrn_reflns_limit_l_min -19
_diffrn_reflns_number 40722
_diffrn_reflns_theta_full 68.25
_diffrn_reflns_theta_max 68.25
_exptl_absorpt_coefficient_mu 0.572
_exptl_absorpt_correction_T_max 0.944
_exptl_absorpt_correction_T_min 0.771
_exptl_absorpt_correction_type multi-scan
_exptl_absorpt_process_details
;
Higashi, T. (1995). Program for Absorption Correction.
Rigaku Corporation, Tokyo, Japan.
;
_exptl_crystal_colour yellow
_exptl_crystal_density_diffrn 1.282
_exptl_crystal_density_method 'not measured'
_exptl_crystal_description block
_exptl_crystal_F_000 1752.00
_exptl_crystal_size_max 0.10
_exptl_crystal_size_mid 0.10
_exptl_crystal_size_min 0.10
_refine_diff_density_max 0.31
_refine_diff_density_min -0.32
_refine_ls_extinction_coef 26(3)
_refine_ls_extinction_method 'Larson (1970) Crystallographic Computing eq. 22'
_refine_ls_goodness_of_fit_ref 0.857
_refine_ls_hydrogen_treatment refall
_refine_ls_number_parameters 635
_refine_ls_number_reflns 7883
_refine_ls_R_factor_gt 0.0428
_refine_ls_shift/su_max 0.0065
_refine_ls_structure_factor_coef Fsqd
_refine_ls_weighting_details 'w = 1/[1.0000\s(Fo^2^)]/(4Fo^2^)'
_refine_ls_weighting_scheme calc
_refine_ls_wR_factor_ref 0.0940
_reflns_number_gt 3690
_reflns_number_total 7883
_reflns_threshold_expression F^2^>2.0\s(F^2^)
_cod_data_source_file C0CC00454Esup1.cif
_cod_data_source_block '_yh100224ttp1863rd'
_cod_original_cell_volume 4341.38(14)
_cod_original_formula_sum 'C63 H39 N3 '
_cod_database_code 7111709

loop_
_symmetry_equiv_pos_site_id
_symmetry_equiv_pos_as_xyz
1 +X,+Y,+Z
2 1/2-X,1/2+Y,1/2-Z
3 -X,-Y,-Z
4 1/2+X,1/2-Y,1/2+Z

loop_
_atom_site_label
_atom_site_type_symbol
_atom_site_fract_x
_atom_site_fract_y
_atom_site_fract_z
_atom_site_U_iso_or_equiv
_atom_site_adp_type
_atom_site_occupancy
_atom_site_symmetry_multiplicity
_atom_site_calc_flag
_atom_site_refinement_flags
N(1) N 0.28100(14) 0.11564(8) 0.63843(11) 0.0406(5) Uani 1.00 1 d .
N(2) N 0.32405(14) 0.16640(8) 0.78095(11) 0.0387(5) Uani 1.00 1 d .
N(3) N 0.38433(14) 0.20747(8) 0.67106(11) 0.0402(5) Uani 1.00 1 d .
C(1) C 0.27801(17) 0.12098(10) 0.72140(13) 0.0374(6) Uani 1.00 1 d .
C(2) C 0.37717(17) 0.20808(10) 0.75264(13) 0.0369(6) Uani 1.00 1 d .
C(3) C 0.33496(17) 0.16023(11) 0.61665(13) 0.0372(6) Uani 1.00 1 d .
C(4) C 0.22269(18) 0.07126(10) 0.74935(14) 0.0394(6) Uani 1.00 1 d .
C(5) C 0.22925(17) 0.06718(10) 0.83888(13) 0.0420(7) Uani 1.00 1 d .
C(6) C 0.18511(18) 0.01736(11) 0.86765(14) 0.0427(7) Uani 1.00 1 d .
C(7) C 0.1346(2) -0.02840(12) 0.80516(15) 0.0576(8) Uani 1.00 1 d .
C(8) C 0.1251(2) -0.02405(13) 0.71561(16) 0.0645(9) Uani 1.00 1 d .
C(9) C 0.1691(2) 0.02522(12) 0.68773(15) 0.0545(8) Uani 1.00 1 d .
C(10) C 0.33151(19) -0.06891(11) 1.00108(16) 0.0513(8) Uani 1.00 1 d .
C(11) C 0.3955(2) -0.11091(12) 1.06110(17) 0.0606(9) Uani 1.00 1 d .
C(12) C 0.3953(2) -0.11714(12) 1.14925(17) 0.0636(9) Uani 1.00 1 d .
C(13) C 0.3347(2) -0.07896(12) 1.17607(16) 0.0580(8) Uani 1.00 1 d .
C(14) C 0.0664(2) 0.08449(11) 1.11094(15) 0.0501(7) Uani 1.00 1 d .
C(15) C -0.0076(2) 0.12169(11) 1.05086(16) 0.0539(8) Uani 1.00 1 d .
C(16) C -0.0181(2) 0.12376(11) 0.95947(16) 0.0544(8) Uani 1.00 1 d .
C(17) C 0.04723(19) 0.08984(11) 0.93139(15) 0.0483(7) Uani 1.00 1 d .
C(18) C 0.19312(18) 0.01287(11) 0.96421(14) 0.0418(7) Uani 1.00 1 d .
C(19) C 0.20365(18) 0.00517(11) 1.14335(14) 0.0457(7) Uani 1.00 1 d .
C(20) C 0.26309(18) -0.02963(11) 1.02499(14) 0.0428(7) Uani 1.00 1 d .
C(21) C 0.26724(19) -0.03383(11) 1.11622(15) 0.0441(7) Uani 1.00 1 d .
C(22) C 0.13382(18) 0.04666(10) 1.08426(14) 0.0412(7) Uani 1.00 1 d .
C(23) C 0.12672(18) 0.04988(10) 0.99224(14) 0.0401(6) Uani 1.00 1 d .
C(24) C 0.43565(17) 0.25770(10) 0.81631(13) 0.0368(6) Uani 1.00 1 d .
C(25) C 0.43496(17) 0.26182(10) 0.90302(13) 0.0410(6) Uani 1.00 1 d .
C(26) C 0.49316(18) 0.30679(10) 0.96450(13) 0.0401(6) Uani 1.00 1 d .
C(27) C 0.55317(18) 0.34796(11) 0.93795(14) 0.0448(7) Uani 1.00 1 d .
C(28) C 0.55462(18) 0.34428(11) 0.85116(14) 0.0466(7) Uani 1.00 1 d .
C(29) C 0.49624(17) 0.29967(10) 0.79053(14) 0.0424(6) Uani 1.00 1 d .
C(30) C 0.62696(19) 0.22734(11) 1.11339(15) 0.0491(7) Uani 1.00 1 d .
C(31) C 0.6837(2) 0.18680(12) 1.17963(16) 0.0565(8) Uani 1.00 1 d .
C(32) C 0.6718(2) 0.18551(12) 1.26381(16) 0.0588(8) Uani 1.00 1 d .
C(33) C 0.6055(2) 0.22565(12) 1.28005(15) 0.0537(8) Uani 1.00 1 d .
C(34) C 0.3426(2) 0.39388(12) 1.17685(17) 0.0606(9) Uani 1.00 1 d .
C(35) C 0.2796(2) 0.43176(12) 1.11040(18) 0.0707(10) Uani 1.00 1 d .
C(36) C 0.2850(2) 0.43091(12) 1.02327(17) 0.0678(9) Uani 1.00 1 d .
C(37) C 0.3538(2) 0.39276(11) 1.00627(16) 0.0559(8) Uani 1.00 1 d .
C(38) C 0.49079(18) 0.31002(11) 1.05767(13) 0.0406(6) Uani 1.00 1 d .
C(39) C 0.47659(19) 0.31082(11) 1.22832(15) 0.0494(7) Uani 1.00 1 d .
C(40) C 0.55403(18) 0.26963(11) 1.12644(14) 0.0422(7) Uani 1.00 1 d .
C(41) C 0.54471(19) 0.26945(11) 1.21297(14) 0.0452(7) Uani 1.00 1 d .
C(42) C 0.4150(2) 0.35237(11) 1.16211(15) 0.0466(7) Uani 1.00 1 d .
C(43) C 0.42148(19) 0.35145(11) 1.07423(14) 0.0448(7) Uani 1.00 1 d .
C(44) C 0.34173(17) 0.15706(11) 0.52610(13) 0.0388(6) Uani 1.00 1 d .
C(45) C 0.31255(18) 0.10416(11) 0.47317(14) 0.0442(7) Uani 1.00 1 d .
C(46) C 0.31689(18) 0.10230(11) 0.38757(14) 0.0452(7) Uani 1.00 1 d .
C(47) C 0.35011(18) 0.15340(11) 0.35273(13) 0.0396(6) Uani 1.00 1 d .
C(48) C 0.38064(18) 0.20562(11) 0.40678(14) 0.0465(7) Uani 1.00 1 d .
C(49) C 0.37670(18) 0.20747(11) 0.49235(14) 0.0463(7) Uani 1.00 1 d .
C(50) C 0.48749(19) 0.06865(11) 0.30158(15) 0.0502(7) Uani 1.00 1 d .
C(51) C 0.5485(2) 0.02888(12) 0.27777(16) 0.0569(8) Uani 1.00 1 d .
C(52) C 0.5448(2) 0.02779(12) 0.18789(16) 0.0578(8) Uani 1.00 1 d .
C(53) C 0.4809(2) 0.06767(11) 0.12520(16) 0.0535(8) Uani 1.00 1 d .
C(54) C 0.2230(2) 0.23756(12) 0.03783(15) 0.0524(7) Uani 1.00 1 d .
C(55) C 0.1582(2) 0.27766(12) 0.05687(16) 0.0557(8) Uani 1.00 1 d .
C(56) C 0.15217(19) 0.27601(11) 0.14322(15) 0.0528(8) Uani 1.00 1 d .
C(57) C 0.21278(18) 0.23627(11) 0.20865(14) 0.0461(7) Uani 1.00 1 d .
C(58) C 0.35059(18) 0.15276(10) 0.25877(14) 0.0383(6) Uani 1.00 1 d .
C(59) C 0.35250(18) 0.15298(11) 0.08382(14) 0.0463(7) Uani 1.00 1 d .
C(60) C 0.41681(18) 0.11103(11) 0.23749(14) 0.0406(7) Uani 1.00 1 d .
C(61) C 0.41587(19) 0.11079(11) 0.14712(14) 0.0437(7) Uani 1.00 1 d .
C(62) C 0.28730(18) 0.19471(11) 0.10365(14) 0.0410(7) Uani 1.00 1 d .
C(63) C 0.28466(18) 0.19428(10) 0.19267(14) 0.0396(6) Uani 1.00 1 d .
H(1) H 0.2641 0.0990 0.8810 0.052 Uiso 1.00 1 c R
H(2) H 0.1066 -0.0632 0.8246 0.073 Uiso 1.00 1 c R
H(3) H 0.0878 -0.0549 0.6728 0.082 Uiso 1.00 1 c R
H(4) H 0.1627 0.0282 0.6263 0.069 Uiso 1.00 1 c R
H(5) H 0.3326 -0.0655 0.9420 0.064 Uiso 1.00 1 c R
H(6) H 0.4407 -0.1363 1.0433 0.076 Uiso 1.00 1 c R
H(7) H 0.4375 -0.1480 1.1896 0.078 Uiso 1.00 1 c R
H(8) H 0.3363 -0.0821 1.2361 0.071 Uiso 1.00 1 c R
H(9) H 0.0732 0.0833 1.1726 0.063 Uiso 1.00 1 c R
H(10) H -0.0525 0.1462 1.0703 0.070 Uiso 1.00 1 c R
H(11) H -0.0708 0.1493 0.9170 0.067 Uiso 1.00 1 c R
H(12) H 0.0399 0.0920 0.8697 0.060 Uiso 1.00 1 c R
H(13) H 0.2087 0.0029 1.2045 0.056 Uiso 1.00 1 c R
H(14) H 0.3939 0.2333 0.9209 0.050 Uiso 1.00 1 c R
H(15) H 0.5930 0.3790 0.9793 0.054 Uiso 1.00 1 c R
H(16) H 0.5961 0.3727 0.8335 0.058 Uiso 1.00 1 c R
H(17) H 0.4976 0.2969 0.7315 0.052 Uiso 1.00 1 c R
H(18) H 0.6355 0.2278 1.0570 0.059 Uiso 1.00 1 c R
H(19) H 0.7320 0.1593 1.1694 0.066 Uiso 1.00 1 c R
H(20) H 0.7100 0.1562 1.3090 0.066 Uiso 1.00 1 c R
H(21) H 0.5988 0.2250 1.3372 0.063 Uiso 1.00 1 c R
H(22) H 0.3387 0.3947 1.2351 0.077 Uiso 1.00 1 c R
H(23) H 0.2317 0.4588 1.1222 0.090 Uiso 1.00 1 c R
H(24) H 0.2404 0.4574 0.9765 0.083 Uiso 1.00 1 c R
H(25) H 0.3572 0.3929 0.9478 0.069 Uiso 1.00 1 c R
H(26) H 0.4712 0.3107 1.2860 0.061 Uiso 1.00 1 c R
H(27) H 0.2900 0.0689 0.4962 0.056 Uiso 1.00 1 c R
H(28) H 0.2963 0.0660 0.3516 0.057 Uiso 1.00 1 c R
H(29) H 0.4047 0.2407 0.3844 0.059 Uiso 1.00 1 c R
H(30) H 0.3986 0.2436 0.5288 0.057 Uiso 1.00 1 c R
H(31) H 0.4912 0.0687 0.3624 0.062 Uiso 1.00 1 c R
H(32) H 0.5944 0.0014 0.3222 0.069 Uiso 1.00 1 c R
H(33) H 0.5871 -0.0009 0.1718 0.072 Uiso 1.00 1 c R
H(34) H 0.4796 0.0673 0.0652 0.068 Uiso 1.00 1 c R
H(35) H 0.2266 0.2384 -0.0205 0.063 Uiso 1.00 1 c R
H(36) H 0.1169 0.3066 0.0123 0.066 Uiso 1.00 1 c R
H(37) H 0.1048 0.3031 0.1556 0.064 Uiso 1.00 1 c R
H(38) H 0.2076 0.2358 0.2664 0.057 Uiso 1.00 1 c R
H(39) H 0.3537 0.1534 0.0246 0.058 Uiso 1.00 1 c R

loop_
_atom_site_aniso_label
_atom_site_aniso_U_11
_atom_site_aniso_U_22
_atom_site_aniso_U_33
_atom_site_aniso_U_12
_atom_site_aniso_U_13
_atom_site_aniso_U_23
N(1) 0.0528(12) 0.0488(12) 0.0256(9) -0.0016(10) 0.0213(9) 0.0010(8)
N(2) 0.0500(11) 0.0432(11) 0.0273(9) 0.0013(9) 0.0198(8) -0.0012(8)
N(3) 0.0510(12) 0.0477(12) 0.0260(9) -0.0011(10) 0.0194(9) -0.0028(8)
C(1) 0.0459(14) 0.0452(14) 0.0241(11) 0.0053(11) 0.0171(10) 0.0023(10)
C(2) 0.0449(14) 0.0434(14) 0.0257(11) 0.0069(11) 0.0175(10) 0.0014(10)
C(3) 0.0466(14) 0.0435(14) 0.0256(11) 0.0040(11) 0.0185(10) 0.0008(10)
C(4) 0.0489(14) 0.0464(14) 0.0292(11) -0.0006(11) 0.0220(11) -0.0015(10)
C(5) 0.0502(14) 0.0505(15) 0.0289(11) -0.0006(12) 0.0193(11) -0.0027(11)
C(6) 0.0524(15) 0.0521(15) 0.0321(12) -0.0011(12) 0.0256(11) -0.0001(11)
C(7) 0.0793(19) 0.0615(18) 0.0430(14) -0.0207(15) 0.0356(14) -0.0096(13)
C(8) 0.087(2) 0.077(2) 0.0419(14) -0.0324(17) 0.0384(15) -0.0159(13)
C(9) 0.0722(18) 0.0691(18) 0.0324(13) -0.0150(15) 0.0313(13) -0.0061(12)
C(10) 0.0632(17) 0.0573(17) 0.0413(14) -0.0003(14) 0.0291(13) -0.0055(12)
C(11) 0.0655(19) 0.0653(19) 0.0590(17) 0.0112(15) 0.0331(14) 0.0013(14)
C(12) 0.0706(19) 0.0687(19) 0.0565(17) 0.0204(16) 0.0302(15) 0.0136(14)
C(13) 0.0679(18) 0.0691(19) 0.0415(14) 0.0102(15) 0.0263(13) 0.0111(13)
C(14) 0.0703(18) 0.0513(15) 0.0379(13) -0.0007(14) 0.0313(13) -0.0005(12)
C(15) 0.0709(18) 0.0528(16) 0.0511(15) 0.0074(14) 0.0380(14) 0.0025(13)
C(16) 0.0709(19) 0.0488(16) 0.0490(15) 0.0108(14) 0.0294(14) 0.0069(12)
C(17) 0.0692(17) 0.0490(15) 0.0330(12) 0.0006(13) 0.0266(12) 0.0044(11)
C(18) 0.0542(15) 0.0474(15) 0.0311(12) -0.0052(12) 0.0247(11) -0.0030(11)
C(19) 0.0590(16) 0.0549(16) 0.0284(12) -0.0046(13) 0.0227(11) 0.0010(11)
C(20) 0.0541(15) 0.0460(14) 0.0350(12) -0.0036(12) 0.0245(11) -0.0016(11)
C(21) 0.0510(15) 0.0491(15) 0.0362(13) -0.0026(12) 0.0215(11) 0.0018(11)
C(22) 0.0550(15) 0.0428(14) 0.0336(12) -0.0033(12) 0.0258(11) -0.0025(11)
C(23) 0.0525(15) 0.0410(13) 0.0304(12) -0.0054(11) 0.0202(11) 0.0024(10)
C(24) 0.0450(13) 0.0417(14) 0.0262(11) 0.0032(11) 0.0167(10) 0.0005(10)
C(25) 0.0524(15) 0.0473(14) 0.0275(11) -0.0006(12) 0.0204(10) -0.0005(10)
C(26) 0.0493(14) 0.0455(14) 0.0276(11) 0.0036(12) 0.0174(11) 0.0001(10)
C(27) 0.0542(15) 0.0492(15) 0.0315(12) -0.0058(12) 0.0173(11) -0.0058(11)
C(28) 0.0563(16) 0.0538(16) 0.0348(12) -0.0070(13) 0.0231(11) 0.0000(11)
C(29) 0.0505(14) 0.0553(15) 0.0246(11) 0.0021(12) 0.0181(10) -0.0032(11)
C(30) 0.0576(16) 0.0569(16) 0.0349(13) -0.0038(13) 0.0203(12) -0.0040(12)
C(31) 0.0559(17) 0.0634(18) 0.0454(14) -0.0015(14) 0.0146(13) 0.0017(13)
C(32) 0.0604(18) 0.0631(19) 0.0417(14) -0.0060(15) 0.0078(13) 0.0086(13)
C(33) 0.0653(17) 0.0630(18) 0.0285(12) -0.0160(15) 0.0134(12) 0.0012(12)
C(34) 0.087(2) 0.0622(18) 0.0453(15) -0.0022(16) 0.0391(15) -0.0112(14)
C(35) 0.099(2) 0.064(2) 0.0615(18) 0.0172(18) 0.0442(17) -0.0082(15)
C(36) 0.096(2) 0.0597(19) 0.0518(16) 0.0209(16) 0.0338(16) 0.0017(14)
C(37) 0.0801(19) 0.0584(17) 0.0350(13) 0.0044(15) 0.0287(13) -0.0025(12)
C(38) 0.0538(15) 0.0463(14) 0.0258(11) -0.0060(12) 0.0198(11) -0.0052(10)
C(39) 0.0692(17) 0.0570(16) 0.0272(12) -0.0159(14) 0.0246(12) -0.0098(11)
C(40) 0.0530(15) 0.0470(15) 0.0284(11) -0.0104(12) 0.0177(11) -0.0052(10)
C(41) 0.0548(15) 0.0561(16) 0.0245(11) -0.0120(13) 0.0153(11) -0.0042(11)
C(42) 0.0645(17) 0.0479(15) 0.0346(13) -0.0076(13) 0.0272(12) -0.0113(11)
C(43) 0.0623(16) 0.0468(15) 0.0288(12) -0.0061(13) 0.0217(12) -0.0057(11)
C(44) 0.0509(14) 0.0452(14) 0.0244(11) -0.0036(11) 0.0192(10) -0.0015(10)
C(45) 0.0623(16) 0.0452(15) 0.0319(12) -0.0011(12) 0.0256(11) 0.0004(11)
C(46) 0.0630(16) 0.0460(14) 0.0331(12) -0.0039(13) 0.0258(12) -0.0047(11)
C(47) 0.0499(14) 0.0465(14) 0.0270(11) -0.0012(12) 0.0201(10) -0.0012(10)
C(48) 0.0699(17) 0.0445(14) 0.0329(12) -0.0119(13) 0.0285(12) -0.0028(11)
C(49) 0.0691(17) 0.0426(14) 0.0321(12) -0.0098(13) 0.0249(12) -0.0057(11)
C(50) 0.0634(17) 0.0561(17) 0.0364(13) 0.0015(14) 0.0251(12) 0.0005(12)
C(51) 0.0624(17) 0.0643(18) 0.0473(15) 0.0137(14) 0.0248(13) -0.0005(13)
C(52) 0.0638(17) 0.0669(19) 0.0509(15) 0.0087(15) 0.0312(14) -0.0073(14)
C(53) 0.0635(17) 0.0667(18) 0.0406(14) -0.0040(14) 0.0316(13) -0.0101(13)
C(54) 0.0600(16) 0.0667(18) 0.0307(12) -0.0046(14) 0.0178(12) 0.0046(12)
C(55) 0.0607(17) 0.0635(18) 0.0398(14) 0.0024(14) 0.0162(13) 0.0083(13)
C(56) 0.0571(17) 0.0576(17) 0.0446(14) 0.0062(14) 0.0208(13) 0.0017(13)
C(57) 0.0581(16) 0.0521(15) 0.0342(13) -0.0054(13) 0.0245(12) -0.0037(11)
C(58) 0.0498(14) 0.0429(14) 0.0283(11) -0.0094(11) 0.0220(10) -0.0050(10)
C(59) 0.0593(16) 0.0609(16) 0.0256(11) -0.0105(13) 0.0239(11) -0.0035(11)
C(60) 0.0503(15) 0.0462(14) 0.0306(12) -0.0039(12) 0.0214(11) -0.0025(11)
C(61) 0.0529(15) 0.0540(16) 0.0318(12) -0.0071(13) 0.0248(11) -0.0057(11)
C(62) 0.0496(14) 0.0503(15) 0.0270(11) -0.0083(12) 0.0190(11) -0.0014(10)
C(63) 0.0489(14) 0.0452(14) 0.0284(11) -0.0090(12) 0.0193(11) -0.0024(10)

loop_
_atom_type_symbol
_atom_type_description
_atom_type_scat_dispersion_real
_atom_type_scat_dispersion_imag
_atom_type_scat_source
C C 0.018 0.009
;
International Tables for Crystallography
(1992, Vol. C, Tables 4.2.6.8 and 6.1.1.4)
;
H H 0.000 0.000
;
International Tables for Crystallography
(1992, Vol. C, Table 6.1.1.4)
;
N N 0.031 0.018
;
International Tables for Crystallography
(1992, Vol. C, Tables 4.2.6.8 and 6.1.1.4)
;

loop_
_geom_angle_atom_site_label_1
_geom_angle_atom_site_label_2
_geom_angle_atom_site_label_3
_geom_angle
_geom_angle_publ_flag
C(1) N(1) C(3) 115.06(17) yes
C(1) N(2) C(2) 114.94(19) yes
C(2) N(3) C(3) 115.21(19) yes
N(1) C(1) N(2) 125.0(2) yes
N(1) C(1) C(4) 116.63(17) yes
N(2) C(1) C(4) 118.3(2) yes
N(2) C(2) N(3) 124.93(18) yes
N(2) C(2) C(24) 118.44(19) yes
N(3) C(2) C(24) 116.6(2) yes
N(1) C(3) N(3) 124.8(2) yes
N(1) C(3) C(44) 117.89(18) yes
N(3) C(3) C(44) 117.3(2) yes
C(1) C(4) C(5) 121.08(18) yes
C(1) C(4) C(9) 119.9(2) yes
C(5) C(4) C(9) 118.8(2) yes
C(4) C(5) C(6) 121.31(18) yes
C(5) C(6) C(7) 118.4(2) yes
C(5) C(6) C(18) 121.15(19) yes
C(7) C(6) C(18) 120.5(2) yes
C(6) C(7) C(8) 120.8(2) yes
C(7) C(8) C(9) 120.5(2) yes
C(4) C(9) C(8) 120.2(2) yes
C(11) C(10) C(20) 121.4(2) yes
C(10) C(11) C(12) 120.9(2) yes
C(11) C(12) C(13) 119.7(2) yes
C(12) C(13) C(21) 121.6(2) yes
C(15) C(14) C(22) 121.7(2) yes
C(14) C(15) C(16) 119.9(2) yes
C(15) C(16) C(17) 120.5(2) yes
C(16) C(17) C(23) 121.7(2) yes
C(6) C(18) C(20) 120.4(2) yes
C(6) C(18) C(23) 119.31(18) yes
C(20) C(18) C(23) 120.2(2) yes
C(21) C(19) C(22) 122.1(2) yes
C(10) C(20) C(18) 123.3(2) yes
C(10) C(20) C(21) 117.58(19) yes
C(18) C(20) C(21) 119.1(2) yes
C(13) C(21) C(19) 121.8(2) yes
C(13) C(21) C(20) 118.8(2) yes
C(19) C(21) C(20) 119.45(19) yes
C(14) C(22) C(19) 122.0(2) yes
C(14) C(22) C(23) 119.11(18) yes
C(19) C(22) C(23) 118.9(2) yes
C(17) C(23) C(18) 122.8(2) yes
C(17) C(23) C(22) 117.0(2) yes
C(18) C(23) C(22) 120.14(18) yes
C(2) C(24) C(25) 121.2(2) yes
C(2) C(24) C(29) 119.7(2) yes
C(25) C(24) C(29) 119.10(18) yes
C(24) C(25) C(26) 121.5(2) yes
C(25) C(26) C(27) 118.7(2) yes
C(25) C(26) C(38) 120.2(2) yes
C(27) C(26) C(38) 121.10(18) yes
C(26) C(27) C(28) 120.38(19) yes
C(27) C(28) C(29) 120.5(2) yes
C(24) C(29) C(28) 119.9(2) yes
C(31) C(30) C(40) 121.4(2) yes
C(30) C(31) C(32) 120.5(2) yes
C(31) C(32) C(33) 120.2(2) yes
C(32) C(33) C(41) 121.4(2) yes
C(35) C(34) C(42) 121.7(2) yes
C(34) C(35) C(36) 119.9(2) yes
C(35) C(36) C(37) 120.5(2) yes
C(36) C(37) C(43) 121.6(2) yes
C(26) C(38) C(40) 119.9(2) yes
C(26) C(38) C(43) 119.54(18) yes
C(40) C(38) C(43) 120.4(2) yes
C(41) C(39) C(42) 122.3(2) yes
C(30) C(40) C(38) 122.5(2) yes
C(30) C(40) C(41) 117.86(19) yes
C(38) C(40) C(41) 119.6(2) yes
C(33) C(41) C(39) 122.3(2) yes
C(33) C(41) C(40) 118.6(2) yes
C(39) C(41) C(40) 119.17(19) yes
C(34) C(42) C(39) 122.5(2) yes
C(34) C(42) C(43) 118.7(2) yes
C(39) C(42) C(43) 118.8(2) yes
C(37) C(43) C(38) 122.8(2) yes
C(37) C(43) C(42) 117.5(2) yes
C(38) C(43) C(42) 119.64(19) yes
C(3) C(44) C(45) 121.2(2) yes
C(3) C(44) C(49) 120.3(2) yes
C(45) C(44) C(49) 118.5(2) yes
C(44) C(45) C(46) 120.6(2) yes
C(45) C(46) C(47) 120.9(2) yes
C(46) C(47) C(48) 117.9(2) yes
C(46) C(47) C(58) 121.33(19) yes
C(48) C(47) C(58) 120.7(2) yes
C(47) C(48) C(49) 121.2(2) yes
C(44) C(49) C(48) 120.8(2) yes
C(51) C(50) C(60) 121.8(2) yes
C(50) C(51) C(52) 120.8(2) yes
C(51) C(52) C(53) 119.8(2) yes
C(52) C(53) C(61) 121.5(2) yes
C(55) C(54) C(62) 121.6(2) yes
C(54) C(55) C(56) 119.6(2) yes
C(55) C(56) C(57) 121.0(2) yes
C(56) C(57) C(63) 121.4(2) yes
C(47) C(58) C(60) 119.92(18) yes
C(47) C(58) C(63) 119.3(2) yes
C(60) C(58) C(63) 120.8(2) yes
C(61) C(59) C(62) 122.5(2) yes
C(50) C(60) C(58) 123.8(2) yes
C(50) C(60) C(61) 117.0(2) yes
C(58) C(60) C(61) 119.20(19) yes
C(53) C(61) C(59) 121.8(2) yes
C(53) C(61) C(60) 119.11(19) yes
C(59) C(61) C(60) 119.1(2) yes
C(54) C(62) C(59) 121.6(2) yes
C(54) C(62) C(63) 119.2(2) yes
C(59) C(62) C(63) 119.13(19) yes
C(57) C(63) C(58) 123.7(2) yes
C(57) C(63) C(62) 117.09(18) yes
C(58) C(63) C(62) 119.2(2) yes
C(4) C(5) H(1) 119.3 no
C(6) C(5) H(1) 119.4 no
C(6) C(7) H(2) 119.0 no
C(8) C(7) H(2) 120.2 no
C(7) C(8) H(3) 120.0 no
C(9) C(8) H(3) 119.5 no
C(4) C(9) H(4) 119.4 no
C(8) C(9) H(4) 120.5 no
C(11) C(10) H(5) 119.6 no
C(20) C(10) H(5) 119.0 no
C(10) C(11) H(6) 119.5 no
C(12) C(11) H(6) 119.7 no
C(11) C(12) H(7) 120.2 no
C(13) C(12) H(7) 120.1 no
C(12) C(13) H(8) 119.8 no
C(21) C(13) H(8) 118.6 no
C(15) C(14) H(9) 119.5 no
C(22) C(14) H(9) 118.8 no
C(14) C(15) H(10) 120.1 no
C(16) C(15) H(10) 120.0 no
C(15) C(16) H(11) 120.0 no
C(17) C(16) H(11) 119.5 no
C(16) C(17) H(12) 119.7 no
C(23) C(17) H(12) 118.5 no
C(21) C(19) H(13) 118.7 no
C(22) C(19) H(13) 119.2 no
C(24) C(25) H(14) 119.4 no
C(26) C(25) H(14) 119.1 no
C(26) C(27) H(15) 119.4 no
C(28) C(27) H(15) 120.2 no
C(27) C(28) H(16) 119.9 no
C(29) C(28) H(16) 119.6 no
C(24) C(29) H(17) 119.6 no
C(28) C(29) H(17) 120.6 no
C(31) C(30) H(18) 119.9 no
C(40) C(30) H(18) 118.7 no
C(30) C(31) H(19) 119.7 no
C(32) C(31) H(19) 119.7 no
C(31) C(32) H(20) 120.0 no
C(33) C(32) H(20) 119.8 no
C(32) C(33) H(21) 119.7 no
C(41) C(33) H(21) 118.8 no
C(35) C(34) H(22) 119.5 no
C(42) C(34) H(22) 118.8 no
C(34) C(35) H(23) 119.8 no
C(36) C(35) H(23) 120.3 no
C(35) C(36) H(24) 119.8 no
C(37) C(36) H(24) 119.7 no
C(36) C(37) H(25) 119.7 no
C(43) C(37) H(25) 118.7 no
C(41) C(39) H(26) 118.8 no
C(42) C(39) H(26) 118.9 no
C(44) C(45) H(27) 119.3 no
C(46) C(45) H(27) 120.1 no
C(45) C(46) H(28) 120.1 no
C(47) C(46) H(28) 119.0 no
C(47) C(48) H(29) 118.9 no
C(49) C(48) H(29) 119.9 no
C(44) C(49) H(30) 119.1 no
C(48) C(49) H(30) 120.1 no
C(51) C(50) H(31) 119.6 no
C(60) C(50) H(31) 118.7 no
C(50) C(51) H(32) 119.4 no
C(52) C(51) H(32) 119.8 no
C(51) C(52) H(33) 119.9 no
C(53) C(52) H(33) 120.3 no
C(52) C(53) H(34) 119.5 no
C(61) C(53) H(34) 119.0 no
C(55) C(54) H(35) 119.6 no
C(62) C(54) H(35) 118.9 no
C(54) C(55) H(36) 120.2 no
C(56) C(55) H(36) 120.2 no
C(55) C(56) H(37) 119.4 no
C(57) C(56) H(37) 119.6 no
C(56) C(57) H(38) 119.8 no
C(63) C(57) H(38) 118.7 no
C(61) C(59) H(39) 118.8 no
C(62) C(59) H(39) 118.7 no

loop_
_geom_bond_atom_site_label_1
_geom_bond_atom_site_label_2
_geom_bond_distance
_geom_bond_publ_flag
N(1) C(1) 1.344(2) yes
N(1) C(3) 1.340(3) yes
N(2) C(1) 1.341(2) yes
N(2) C(2) 1.342(3) yes
N(3) C(2) 1.341(3) yes
N(3) C(3) 1.341(2) yes
C(1) C(4) 1.481(3) yes
C(2) C(24) 1.480(2) yes
C(3) C(44) 1.483(3) yes
C(4) C(5) 1.397(3) yes
C(4) C(9) 1.391(3) yes
C(5) C(6) 1.398(3) yes
C(6) C(7) 1.384(3) yes
C(6) C(18) 1.503(3) yes
C(7) C(8) 1.385(3) yes
C(8) C(9) 1.381(4) yes
C(10) C(11) 1.362(3) yes
C(10) C(20) 1.421(3) yes
C(11) C(12) 1.412(4) yes
C(12) C(13) 1.351(4) yes
C(13) C(21) 1.424(3) yes
C(14) C(15) 1.354(3) yes
C(14) C(22) 1.417(3) yes
C(15) C(16) 1.407(3) yes
C(16) C(17) 1.360(4) yes
C(17) C(23) 1.431(2) yes
C(18) C(20) 1.406(2) yes
C(18) C(23) 1.407(3) yes
C(19) C(21) 1.396(3) yes
C(19) C(22) 1.380(2) yes
C(20) C(21) 1.435(3) yes
C(22) C(23) 1.433(3) yes
C(24) C(25) 1.388(3) yes
C(24) C(29) 1.395(3) yes
C(25) C(26) 1.390(2) yes
C(26) C(27) 1.384(3) yes
C(26) C(38) 1.499(3) yes
C(27) C(28) 1.393(3) yes
C(28) C(29) 1.379(2) yes
C(30) C(31) 1.359(3) yes
C(30) C(40) 1.427(3) yes
C(31) C(32) 1.413(4) yes
C(32) C(33) 1.351(4) yes
C(33) C(41) 1.428(3) yes
C(34) C(35) 1.350(3) yes
C(34) C(42) 1.423(4) yes
C(35) C(36) 1.419(4) yes
C(36) C(37) 1.355(4) yes
C(37) C(43) 1.431(3) yes
C(38) C(40) 1.405(2) yes
C(38) C(43) 1.402(3) yes
C(39) C(41) 1.381(3) yes
C(39) C(42) 1.392(3) yes
C(40) C(41) 1.433(3) yes
C(42) C(43) 1.437(3) yes
C(44) C(45) 1.386(3) yes
C(44) C(49) 1.382(3) yes
C(45) C(46) 1.389(3) yes
C(46) C(47) 1.391(3) yes
C(47) C(48) 1.384(3) yes
C(47) C(58) 1.500(3) yes
C(48) C(49) 1.386(3) yes
C(50) C(51) 1.352(3) yes
C(50) C(60) 1.431(2) yes
C(51) C(52) 1.413(3) yes
C(52) C(53) 1.351(3) yes
C(53) C(61) 1.423(3) yes
C(54) C(55) 1.356(4) yes
C(54) C(62) 1.419(3) yes
C(55) C(56) 1.411(3) yes
C(56) C(57) 1.357(2) yes
C(57) C(63) 1.432(3) yes
C(58) C(60) 1.410(3) yes
C(58) C(63) 1.411(2) yes
C(59) C(61) 1.386(2) yes
C(59) C(62) 1.389(3) yes
C(60) C(61) 1.435(3) yes
C(62) C(63) 1.433(3) yes
C(5) H(1) 0.950 no
C(7) H(2) 0.950 no
C(8) H(3) 0.950 no
C(9) H(4) 0.950 no
C(10) H(5) 0.950 no
C(11) H(6) 0.950 no
C(12) H(7) 0.950 no
C(13) H(8) 0.950 no
C(14) H(9) 0.950 no
C(15) H(10) 0.950 no
C(16) H(11) 0.950 no
C(17) H(12) 0.950 no
C(19) H(13) 0.950 no
C(25) H(14) 0.950 no
C(27) H(15) 0.950 no
C(28) H(16) 0.950 no
C(29) H(17) 0.950 no
C(30) H(18) 0.950 no
C(31) H(19) 0.950 no
C(32) H(20) 0.950 no
C(33) H(21) 0.950 no
C(34) H(22) 0.950 no
C(35) H(23) 0.950 no
C(36) H(24) 0.950 no
C(37) H(25) 0.950 no
C(39) H(26) 0.950 no
C(45) H(27) 0.950 no
C(46) H(28) 0.950 no
C(48) H(29) 0.950 no
C(49) H(30) 0.950 no
C(50) H(31) 0.950 no
C(51) H(32) 0.950 no
C(52) H(33) 0.950 no
C(53) H(34) 0.950 no
C(54) H(35) 0.950 no
C(55) H(36) 0.950 no
C(56) H(37) 0.950 no
C(57) H(38) 0.950 no
C(59) H(39) 0.950 no

loop_
_geom_contact_atom_site_label_1
_geom_contact_atom_site_label_2
_geom_contact_distance
_geom_contact_site_symmetry_2
N(1) C(27) 3.571(2) 4_454
N(3) C(30) 3.560(3) 4_454
C(2) C(12) 3.492(3) 3_657
C(2) C(30) 3.556(2) 4_454
C(2) C(31) 3.336(3) 4_454
C(12) C(2) 3.492(3) 3_657
C(13) C(51) 3.594(3) 1_556
C(19) C(60) 3.547(3) 1_556
C(20) C(53) 3.484(3) 1_556
C(24) C(31) 3.491(3) 4_454
C(24) C(32) 3.585(3) 4_454
C(25) C(32) 3.595(3) 4_454
C(27) N(1) 3.571(2) 4_555
C(27) C(45) 3.520(3) 4_555
C(28) C(45) 3.478(3) 4_555
C(28) C(46) 3.589(3) 4_555
C(30) N(3) 3.560(3) 4_555
C(30) C(2) 3.556(2) 4_555
C(31) C(2) 3.336(3) 4_555
C(31) C(24) 3.491(3) 4_555
C(32) C(24) 3.585(3) 4_555
C(32) C(25) 3.595(3) 4_555
C(33) C(60) 3.450(3) 1_556
C(34) C(55) 3.547(3) 1_556
C(34) C(56) 3.533(3) 1_556
C(39) C(62) 3.599(3) 1_556
C(39) C(63) 3.522(3) 1_556
C(42) C(54) 3.597(3) 1_556
C(43) C(54) 3.542(3) 1_556
C(45) C(27) 3.520(3) 4_454
C(45) C(28) 3.478(3) 4_454
C(46) C(28) 3.589(3) 4_454
C(49) C(55) 3.586(3) 4_555
C(51) C(13) 3.594(3) 1_554
C(53) C(20) 3.484(3) 1_554
C(54) C(42) 3.597(3) 1_554
C(54) C(43) 3.542(3) 1_554
C(55) C(34) 3.547(3) 1_554
C(55) C(49) 3.586(3) 4_454
C(56) C(34) 3.533(3) 1_554
C(60) C(19) 3.547(3) 1_554
C(60) C(33) 3.450(3) 1_554
C(62) C(39) 3.599(3) 1_554
C(63) C(39) 3.522(3) 1_554
N(1) H(15) 2.821 4_454
N(1) H(32) 2.981 3_656
N(2) H(6) 3.401 3_657
N(2) H(7) 3.129 3_657
N(3) H(7) 2.881 3_657
N(3) H(18) 3.464 4_454
N(3) H(19) 3.552 4_454
N(3) H(37) 3.124 4_555
C(1) H(32) 3.390 3_656
C(1) H(33) 3.257 3_656
C(2) H(6) 3.587 3_657
C(2) H(7) 2.671 3_657
C(2) H(19) 3.449 4_454
C(3) H(7) 3.432 3_657
C(3) H(15) 3.285 4_454
C(3) H(18) 3.492 4_454
C(3) H(37) 3.579 4_555
C(4) H(32) 3.498 3_656
C(4) H(33) 2.846 3_656
C(5) H(33) 2.951 3_656
C(5) H(39) 3.349 1_556
C(6) H(33) 3.424 3_656
C(7) H(9) 3.222 3_557
C(7) H(19) 3.309 3_657
C(8) H(16) 3.592 2_546
C(8) H(19) 3.600 3_657
C(8) H(25) 3.251 2_546
C(9) H(25) 3.522 2_546
C(9) H(32) 3.344 3_656
C(9) H(33) 3.249 3_656
C(10) H(19) 3.182 3_657
C(10) H(34) 3.497 1_556
C(10) H(34) 3.145 3_656
C(11) H(18) 3.084 3_657
C(11) H(19) 3.554 3_657
C(11) H(33) 3.470 1_556
C(11) H(34) 3.245 3_656
C(12) H(33) 3.550 1_556
C(12) H(37) 3.557 2_546
C(13) H(22) 3.248 2_547
C(13) H(37) 3.560 2_546
C(14) H(2) 2.956 3_557
C(14) H(16) 3.532 4_455
C(14) H(17) 3.547 4_455
C(15) H(2) 3.076 3_557
C(15) H(17) 3.352 4_455
C(15) H(30) 3.152 4_455
C(16) H(22) 3.364 4_454
C(16) H(26) 3.060 4_454
C(16) H(29) 3.192 4_455
C(16) H(30) 3.428 4_455
C(17) H(22) 3.326 4_454
C(17) H(26) 3.035 4_454
C(19) H(22) 3.269 2_547
C(19) H(28) 3.327 1_556
C(20) H(34) 3.476 1_556
C(21) H(11) 3.554 3_557
C(21) H(22) 3.574 2_547
C(24) H(6) 3.438 3_657
C(24) H(7) 2.964 3_657
C(24) H(19) 3.372 4_454
C(24) H(20) 3.566 4_454
C(25) H(6) 3.142 3_657
C(25) H(20) 3.354 4_454
C(25) H(35) 3.541 1_556
C(25) H(39) 3.490 1_556
C(27) H(3) 2.932 2_556
C(27) H(27) 3.497 4_555
C(28) H(2) 3.450 2_556
C(28) H(3) 2.849 2_556
C(28) H(9) 3.344 4_554
C(28) H(38) 3.377 4_555
C(29) H(2) 3.486 2_556
C(29) H(3) 3.479 2_556
C(29) H(7) 3.391 3_657
C(29) H(9) 3.550 4_554
C(29) H(10) 3.509 4_554
C(29) H(19) 3.479 4_454
C(29) H(38) 3.153 4_555
C(30) H(6) 3.029 3_657
C(31) H(5) 3.221 3_657
C(31) H(6) 3.463 3_657
C(32) H(14) 3.555 4_555
C(32) H(25) 3.479 4_555
C(33) H(35) 3.057 4_556
C(34) H(8) 3.287 2_557
C(34) H(12) 3.215 4_555
C(34) H(13) 3.268 2_557
C(35) H(8) 3.406 2_557
C(35) H(13) 3.277 2_557
C(35) H(27) 3.370 2_556
C(35) H(28) 3.223 2_556
C(35) H(36) 3.468 1_556
C(36) H(4) 3.458 2_556
C(36) H(27) 3.136 2_556
C(36) H(32) 3.562 4_455
C(36) H(36) 3.499 1_556
C(37) H(3) 3.440 2_556
C(37) H(4) 3.571 2_556
C(37) H(20) 3.170 4_454
C(39) H(11) 3.423 4_555
C(39) H(12) 2.955 4_555
C(39) H(29) 3.371 1_556
C(42) H(12) 3.302 4_555
C(43) H(35) 3.496 1_556
C(44) H(15) 3.276 4_454
C(44) H(37) 3.483 4_555
C(45) H(15) 3.060 4_454
C(45) H(16) 2.969 4_454
C(45) H(23) 3.447 2_546
C(45) H(24) 3.424 2_546
C(46) H(13) 3.460 1_554
C(46) H(16) 2.847 4_454
C(46) H(23) 3.170 2_546
C(47) H(16) 3.408 4_454
C(48) H(11) 3.203 4_554
C(48) H(21) 3.586 1_554
C(48) H(26) 3.504 1_554
C(48) H(36) 3.013 4_555
C(49) H(10) 3.404 4_554
C(49) H(11) 3.501 4_554
C(49) H(36) 3.185 4_555
C(49) H(37) 3.194 4_555
C(50) H(20) 3.544 1_554
C(50) H(24) 3.537 4_554
C(51) H(20) 3.443 1_554
C(51) H(24) 3.242 4_554
C(52) H(5) 3.234 3_656
C(53) H(5) 3.124 3_656
C(53) H(6) 3.579 3_656
C(54) H(14) 3.509 1_554
C(54) H(21) 3.086 4_453
C(55) H(21) 3.271 4_453
C(55) H(29) 3.504 4_454
C(55) H(30) 3.427 4_454
C(56) H(8) 3.597 2_556
C(56) H(17) 3.354 4_454
C(56) H(22) 3.512 1_554
C(56) H(30) 3.252 4_454
C(57) H(17) 3.181 4_454
C(58) H(21) 3.492 1_554
C(59) H(1) 3.198 1_554
C(59) H(14) 3.351 1_554
C(60) H(13) 3.560 1_554
C(60) H(21) 3.423 1_554
C(63) H(26) 3.480 1_554
H(1) C(59) 3.198 1_556
H(1) H(33) 3.268 3_656
H(1) H(34) 3.318 1_556
H(1) H(35) 3.533 1_556
H(1) H(39) 2.437 1_556
H(2) C(14) 2.956 3_557
H(2) C(15) 3.076 3_557
H(2) C(28) 3.450 2_546
H(2) C(29) 3.486 2_546
H(2) H(9) 2.512 3_557
H(2) H(10) 2.749 3_557
H(2) H(16) 3.240 2_546
H(2) H(17) 3.319 2_546
H(2) H(19) 3.006 3_657
H(3) C(27) 2.932 2_546
H(3) C(28) 2.849 2_546
H(3) C(29) 3.479 2_546
H(3) C(37) 3.440 2_546
H(3) H(15) 3.058 2_546
H(3) H(16) 2.929 2_546
H(3) H(19) 3.558 3_657
H(3) H(20) 3.449 3_657
H(3) H(25) 2.581 2_546
H(4) C(36) 3.458 2_546
H(4) C(37) 3.571 2_546
H(4) H(15) 2.949 4_454
H(4) H(24) 2.911 2_546
H(4) H(25) 3.132 2_546
H(4) H(32) 3.156 3_656
H(5) C(31) 3.221 3_657
H(5) C(52) 3.234 3_656
H(5) C(53) 3.124 3_656
H(5) H(18) 3.543 3_657
H(5) H(19) 2.615 3_657
H(5) H(33) 2.848 3_656
H(5) H(34) 2.612 3_656
H(6) N(2) 3.401 3_657
H(6) C(2) 3.587 3_657
H(6) C(24) 3.438 3_657
H(6) C(25) 3.142 3_657
H(6) C(30) 3.029 3_657
H(6) C(31) 3.463 3_657
H(6) C(53) 3.579 3_656
H(6) H(14) 2.972 3_657
H(6) H(18) 2.504 3_657
H(6) H(19) 3.326 3_657
H(6) H(34) 2.807 3_656
H(6) H(39) 3.400 3_656
H(7) N(2) 3.129 3_657
H(7) N(3) 2.881 3_657
H(7) C(2) 2.671 3_657
H(7) C(3) 3.432 3_657
H(7) C(24) 2.964 3_657
H(7) C(29) 3.391 3_657
H(7) H(17) 3.451 3_657
H(7) H(37) 2.941 2_546
H(7) H(38) 3.441 2_546
H(8) C(34) 3.287 2_547
H(8) C(35) 3.406 2_547
H(8) C(56) 3.597 2_546
H(8) H(22) 2.651 2_547
H(8) H(23) 2.896 2_547
H(8) H(37) 2.954 2_546
H(9) C(7) 3.222 3_557
H(9) C(28) 3.344 4_455
H(9) C(29) 3.550 4_455
H(9) H(2) 2.512 3_557
H(9) H(16) 2.637 4_455
H(9) H(17) 3.071 4_455
H(9) H(28) 3.283 1_556
H(10) C(29) 3.509 4_455
H(10) C(49) 3.404 4_455
H(10) H(2) 2.749 3_557
H(10) H(17) 2.686 4_455
H(10) H(30) 2.497 4_455
H(11) C(21) 3.554 3_557
H(11) C(39) 3.423 4_454
H(11) C(48) 3.203 4_455
H(11) C(49) 3.501 4_455
H(11) H(22) 2.836 4_454
H(11) H(26) 2.524 4_454
H(11) H(29) 2.435 4_455
H(11) H(30) 3.052 4_455
H(12) C(34) 3.215 4_454
H(12) C(39) 2.955 4_454
H(12) C(42) 3.302 4_454
H(12) H(22) 2.764 4_454
H(12) H(26) 2.475 4_454
H(13) C(34) 3.268 2_547
H(13) C(35) 3.277 2_547
H(13) C(46) 3.460 1_556
H(13) C(60) 3.560 1_556
H(13) H(22) 2.707 2_547
H(13) H(23) 2.730 2_547
H(13) H(28) 2.570 1_556
H(14) C(32) 3.555 4_454
H(14) C(54) 3.509 1_556
H(14) C(59) 3.351 1_556
H(14) H(6) 2.972 3_657
H(14) H(20) 3.425 4_454
H(14) H(35) 2.786 1_556
H(14) H(39) 2.595 1_556
H(15) N(1) 2.821 4_555
H(15) C(3) 3.285 4_555
H(15) C(44) 3.276 4_555
H(15) C(45) 3.060 4_555
H(15) H(3) 3.058 2_556
H(15) H(4) 2.949 4_555
H(15) H(27) 2.832 4_555
H(16) C(8) 3.592 2_556
H(16) C(14) 3.532 4_554
H(16) C(45) 2.969 4_555
H(16) C(46) 2.847 4_555
H(16) C(47) 3.408 4_555
H(16) H(2) 3.240 2_556
H(16) H(3) 2.929 2_556
H(16) H(9) 2.637 4_554
H(16) H(27) 3.160 4_555
H(16) H(28) 2.952 4_555
H(16) H(38) 3.203 4_555
H(17) C(14) 3.547 4_554
H(17) C(15) 3.352 4_554
H(17) C(56) 3.354 4_555
H(17) C(57) 3.181 4_555
H(17) H(2) 3.319 2_556
H(17) H(7) 3.451 3_657
H(17) H(9) 3.071 4_554
H(17) H(10) 2.686 4_554
H(17) H(19) 3.497 4_454
H(17) H(37) 3.112 4_555
H(17) H(38) 2.792 4_555
H(18) N(3) 3.464 4_555
H(18) C(3) 3.492 4_555
H(18) C(11) 3.084 3_657
H(18) H(5) 3.543 3_657
H(18) H(6) 2.504 3_657
H(19) N(3) 3.552 4_555
H(19) C(2) 3.449 4_555
H(19) C(7) 3.309 3_657
H(19) C(8) 3.600 3_657
H(19) C(10) 3.182 3_657
H(19) C(11) 3.554 3_657
H(19) C(24) 3.372 4_555
H(19) C(29) 3.479 4_555
H(19) H(2) 3.006 3_657
H(19) H(3) 3.558 3_657
H(19) H(5) 2.615 3_657
H(19) H(6) 3.326 3_657
H(19) H(17) 3.497 4_555
H(20) C(24) 3.566 4_555
H(20) C(25) 3.354 4_555
H(20) C(37) 3.170 4_555
H(20) C(50) 3.544 1_556
H(20) C(51) 3.443 1_556
H(20) H(3) 3.449 3_657
H(20) H(14) 3.425 4_555
H(20) H(24) 3.534 4_555
H(20) H(25) 2.568 4_555
H(20) H(35) 3.488 4_556
H(21) C(48) 3.586 1_556
H(21) C(54) 3.086 4_556
H(21) C(55) 3.271 4_556
H(21) C(58) 3.492 1_556
H(21) C(60) 3.423 1_556
H(21) H(29) 3.044 1_556
H(21) H(35) 2.394 4_556
H(21) H(36) 2.788 4_556
H(22) C(13) 3.248 2_557
H(22) C(16) 3.364 4_555
H(22) C(17) 3.326 4_555
H(22) C(19) 3.269 2_557
H(22) C(21) 3.574 2_557
H(22) C(56) 3.512 1_556
H(22) H(8) 2.651 2_557
H(22) H(11) 2.836 4_555
H(22) H(12) 2.764 4_555
H(22) H(13) 2.707 2_557
H(22) H(37) 3.548 1_556
H(23) C(45) 3.447 2_556
H(23) C(46) 3.170 2_556
H(23) H(8) 2.896 2_557
H(23) H(13) 2.730 2_557
H(23) H(27) 2.983 2_556
H(23) H(28) 2.416 2_556
H(24) C(45) 3.424 2_556
H(24) C(50) 3.537 4_455
H(24) C(51) 3.242 4_455
H(24) H(4) 2.911 2_556
H(24) H(20) 3.534 4_454
H(24) H(27) 2.516 2_556
H(24) H(31) 3.222 4_455
H(24) H(32) 2.644 4_455
H(25) C(8) 3.251 2_556
H(25) C(9) 3.522 2_556
H(25) C(32) 3.479 4_454
H(25) H(3) 2.581 2_556
H(25) H(4) 3.132 2_556
H(25) H(20) 2.568 4_454
H(26) C(16) 3.060 4_555
H(26) C(17) 3.035 4_555
H(26) C(48) 3.504 1_556
H(26) C(63) 3.480 1_556
H(26) H(11) 2.524 4_555
H(26) H(12) 2.475 4_555
H(26) H(29) 2.589 1_556
H(27) C(27) 3.497 4_454
H(27) C(35) 3.370 2_546
H(27) C(36) 3.136 2_546
H(27) H(15) 2.832 4_454
H(27) H(16) 3.160 4_454
H(27) H(23) 2.983 2_546
H(27) H(24) 2.516 2_546
H(27) H(32) 3.102 3_656
H(28) C(19) 3.327 1_554
H(28) C(35) 3.223 2_546
H(28) H(9) 3.283 1_554
H(28) H(13) 2.570 1_554
H(28) H(16) 2.952 4_454
H(28) H(23) 2.416 2_546
H(29) C(16) 3.192 4_554
H(29) C(39) 3.371 1_554
H(29) C(55) 3.504 4_555
H(29) H(11) 2.435 4_554
H(29) H(21) 3.044 1_554
H(29) H(26) 2.589 1_554
H(29) H(36) 2.999 4_555
H(30) C(15) 3.152 4_554
H(30) C(16) 3.428 4_554
H(30) C(55) 3.427 4_555
H(30) C(56) 3.252 4_555
H(30) H(10) 2.497 4_554
H(30) H(11) 3.052 4_554
H(30) H(36) 3.279 4_555
H(30) H(37) 2.933 4_555
H(31) H(24) 3.222 4_554
H(31) H(36) 3.571 4_555
H(32) N(1) 2.981 3_656
H(32) C(1) 3.390 3_656
H(32) C(4) 3.498 3_656
H(32) C(9) 3.344 3_656
H(32) C(36) 3.562 4_554
H(32) H(4) 3.156 3_656
H(32) H(24) 2.644 4_554
H(32) H(27) 3.102 3_656
H(33) C(1) 3.257 3_656
H(33) C(4) 2.846 3_656
H(33) C(5) 2.951 3_656
H(33) C(6) 3.424 3_656
H(33) C(9) 3.249 3_656
H(33) C(11) 3.470 1_554
H(33) C(12) 3.550 1_554
H(33) H(1) 3.268 3_656
H(33) H(5) 2.848 3_656
H(34) C(10) 3.497 1_554
H(34) C(10) 3.145 3_656
H(34) C(11) 3.245 3_656
H(34) C(20) 3.476 1_554
H(34) H(1) 3.318 1_554
H(34) H(5) 2.612 3_656
H(34) H(6) 2.807 3_656
H(35) C(25) 3.541 1_554
H(35) C(33) 3.057 4_453
H(35) C(43) 3.496 1_554
H(35) H(1) 3.533 1_554
H(35) H(14) 2.786 1_554
H(35) H(20) 3.488 4_453
H(35) H(21) 2.394 4_453
H(36) C(35) 3.468 1_554
H(36) C(36) 3.499 1_554
H(36) C(48) 3.013 4_454
H(36) C(49) 3.185 4_454
H(36) H(21) 2.788 4_453
H(36) H(29) 2.999 4_454
H(36) H(30) 3.279 4_454
H(36) H(31) 3.571 4_454
H(37) N(3) 3.124 4_454
H(37) C(3) 3.579 4_454
H(37) C(12) 3.557 2_556
H(37) C(13) 3.560 2_556
H(37) C(44) 3.483 4_454
H(37) C(49) 3.194 4_454
H(37) H(7) 2.941 2_556
H(37) H(8) 2.954 2_556
H(37) H(17) 3.112 4_454
H(37) H(22) 3.548 1_554
H(37) H(30) 2.933 4_454
H(38) C(28) 3.377 4_454
H(38) C(29) 3.153 4_454
H(38) H(7) 3.441 2_556
H(38) H(16) 3.203 4_454
H(38) H(17) 2.792 4_454
H(39) C(5) 3.349 1_554
H(39) C(25) 3.490 1_554
H(39) H(1) 2.437 1_554
H(39) H(6) 3.400 3_656
H(39) H(14) 2.595 1_554

loop_
_geom_torsion_atom_site_label_1
_geom_torsion_atom_site_label_2
_geom_torsion_atom_site_label_3
_geom_torsion_atom_site_label_4
_geom_torsion
C(1) N(1) C(3) N(3) 0.4(3)
C(1) N(1) C(3) C(44) 179.81(18)
C(3) N(1) C(1) N(2) -0.1(2)
C(3) N(1) C(1) C(4) -177.69(18)
C(1) N(2) C(2) N(3) 1.5(3)
C(1) N(2) C(2) C(24) -176.47(18)
C(2) N(2) C(1) N(1) -0.8(3)
C(2) N(2) C(1) C(4) 176.79(18)
C(2) N(3) C(3) N(1) 0.2(3)
C(2) N(3) C(3) C(44) -179.24(18)
C(3) N(3) C(2) N(2) -1.2(3)
C(3) N(3) C(2) C(24) 176.80(18)
N(1) C(1) C(4) C(5) 169.9(2)
N(1) C(1) C(4) C(9) -5.7(3)
N(2) C(1) C(4) C(5) -7.9(3)
N(2) C(1) C(4) C(9) 176.5(2)
N(2) C(2) C(24) C(25) -0.8(3)
N(2) C(2) C(24) C(29) 176.55(19)
N(3) C(2) C(24) C(25) -178.87(19)
N(3) C(2) C(24) C(29) -1.6(2)
N(1) C(3) C(44) C(45) -12.7(3)
N(1) C(3) C(44) C(49) 166.7(2)
N(3) C(3) C(44) C(45) 166.7(2)
N(3) C(3) C(44) C(49) -13.9(3)
C(1) C(4) C(5) C(6) -174.3(2)
C(1) C(4) C(9) C(8) 174.5(2)
C(5) C(4) C(9) C(8) -1.1(3)
C(9) C(4) C(5) C(6) 1.3(3)
C(4) C(5) C(6) C(7) 0.2(3)
C(4) C(5) C(6) C(18) 179.5(2)
C(5) C(6) C(7) C(8) -1.9(3)
C(5) C(6) C(18) C(20) -106.2(2)
C(5) C(6) C(18) C(23) 76.4(2)
C(7) C(6) C(18) C(20) 73.1(3)
C(7) C(6) C(18) C(23) -104.3(2)
C(18) C(6) C(7) C(8) 178.8(2)
C(6) C(7) C(8) C(9) 2.1(4)
C(7) C(8) C(9) C(4) -0.5(4)
C(11) C(10) C(20) C(18) -177.7(2)
C(11) C(10) C(20) C(21) 2.8(3)
C(20) C(10) C(11) C(12) 0.5(3)
C(10) C(11) C(12) C(13) -3.2(3)
C(11) C(12) C(13) C(21) 2.6(3)
C(12) C(13) C(21) C(19) 179.2(2)
C(12) C(13) C(21) C(20) 0.7(3)
C(15) C(14) C(22) C(19) -174.9(2)
C(15) C(14) C(22) C(23) 2.8(3)
C(22) C(14) C(15) C(16) -0.6(3)
C(14) C(15) C(16) C(17) -1.7(3)
C(15) C(16) C(17) C(23) 1.6(3)
C(16) C(17) C(23) C(18) 178.0(2)
C(16) C(17) C(23) C(22) 0.6(3)
C(6) C(18) C(20) C(10) 1.9(3)
C(6) C(18) C(20) C(21) -178.6(2)
C(6) C(18) C(23) C(17) 3.3(3)
C(6) C(18) C(23) C(22) -179.4(2)
C(20) C(18) C(23) C(17) -174.2(2)
C(20) C(18) C(23) C(22) 3.1(3)
C(23) C(18) C(20) C(10) 179.3(2)
C(23) C(18) C(20) C(21) -1.2(3)
C(21) C(19) C(22) C(14) 177.5(2)
C(21) C(19) C(22) C(23) -0.2(3)
C(22) C(19) C(21) C(13) -176.4(2)
C(22) C(19) C(21) C(20) 2.1(3)
C(10) C(20) C(21) C(13) -3.3(3)
C(10) C(20) C(21) C(19) 178.1(2)
C(18) C(20) C(21) C(13) 177.1(2)
C(18) C(20) C(21) C(19) -1.4(3)
C(14) C(22) C(23) C(17) -2.7(3)
C(14) C(22) C(23) C(18) 179.8(2)
C(19) C(22) C(23) C(17) 175.0(2)
C(19) C(22) C(23) C(18) -2.4(3)
C(2) C(24) C(25) C(26) 177.4(2)
C(2) C(24) C(29) C(28) -177.12(19)
C(25) C(24) C(29) C(28) 0.2(3)
C(29) C(24) C(25) C(26) 0.0(2)
C(24) C(25) C(26) C(27) -0.3(3)
C(24) C(25) C(26) C(38) -179.98(15)
C(25) C(26) C(27) C(28) 0.2(3)
C(25) C(26) C(38) C(40) 80.0(2)
C(25) C(26) C(38) C(43) -96.9(2)
C(27) C(26) C(38) C(40) -99.7(2)
C(27) C(26) C(38) C(43) 83.4(2)
C(38) C(26) C(27) C(28) 179.9(2)
C(26) C(27) C(28) C(29) 0.1(2)
C(27) C(28) C(29) C(24) -0.3(3)
C(31) C(30) C(40) C(38) -177.0(2)
C(31) C(30) C(40) C(41) 1.9(3)
C(40) C(30) C(31) C(32) -0.0(3)
C(30) C(31) C(32) C(33) -1.5(3)
C(31) C(32) C(33) C(41) 1.0(3)
C(32) C(33) C(41) C(39) -180.0(2)
C(32) C(33) C(41) C(40) 0.9(3)
C(35) C(34) C(42) C(39) -176.7(2)
C(35) C(34) C(42) C(43) 0.5(3)
C(42) C(34) C(35) C(36) -0.2(3)
C(34) C(35) C(36) C(37) -0.7(4)
C(35) C(36) C(37) C(43) 1.2(3)
C(36) C(37) C(43) C(38) 177.8(2)
C(36) C(37) C(43) C(42) -0.8(3)
C(26) C(38) C(40) C(30) 4.1(3)
C(26) C(38) C(40) C(41) -174.8(2)
C(26) C(38) C(43) C(37) -1.8(3)
C(26) C(38) C(43) C(42) 176.8(2)
C(40) C(38) C(43) C(37) -178.8(2)
C(40) C(38) C(43) C(42) -0.2(3)
C(43) C(38) C(40) C(30) -179.0(2)
C(43) C(38) C(40) C(41) 2.2(3)
C(41) C(39) C(42) C(34) 178.2(2)
C(41) C(39) C(42) C(43) 1.0(3)
C(42) C(39) C(41) C(33) -178.1(2)
C(42) C(39) C(41) C(40) 1.0(3)
C(30) C(40) C(41) C(33) -2.3(3)
C(30) C(40) C(41) C(39) 178.5(2)
C(38) C(40) C(41) C(33) 176.6(2)
C(38) C(40) C(41) C(39) -2.5(3)
C(34) C(42) C(43) C(37) -0.0(2)
C(34) C(42) C(43) C(38) -178.7(2)
C(39) C(42) C(43) C(37) 177.3(2)
C(39) C(42) C(43) C(38) -1.4(3)
C(3) C(44) C(45) C(46) 178.5(2)
C(3) C(44) C(49) C(48) -178.2(2)
C(45) C(44) C(49) C(48) 1.2(3)
C(49) C(44) C(45) C(46) -1.0(3)
C(44) C(45) C(46) C(47) -0.3(3)
C(45) C(46) C(47) C(48) 1.3(3)
C(45) C(46) C(47) C(58) -177.3(2)
C(46) C(47) C(48) C(49) -1.0(3)
C(46) C(47) C(58) C(60) -63.2(3)
C(46) C(47) C(58) C(63) 117.0(2)
C(48) C(47) C(58) C(60) 118.3(2)
C(48) C(47) C(58) C(63) -61.5(3)
C(58) C(47) C(48) C(49) 177.6(2)
C(47) C(48) C(49) C(44) -0.2(3)
C(51) C(50) C(60) C(58) 179.1(2)
C(51) C(50) C(60) C(61) -1.8(3)
C(60) C(50) C(51) C(52) 0.1(2)
C(50) C(51) C(52) C(53) 1.2(3)
C(51) C(52) C(53) C(61) -0.6(3)
C(52) C(53) C(61) C(59) 178.1(2)
C(52) C(53) C(61) C(60) -1.2(3)
C(55) C(54) C(62) C(59) 179.0(2)
C(55) C(54) C(62) C(63) -0.8(3)
C(62) C(54) C(55) C(56) -1.6(3)
C(54) C(55) C(56) C(57) 2.2(3)
C(55) C(56) C(57) C(63) -0.4(3)
C(56) C(57) C(63) C(58) 179.0(2)
C(56) C(57) C(63) C(62) -1.9(3)
C(47) C(58) C(60) C(50) -1.3(3)
C(47) C(58) C(60) C(61) 179.7(2)
C(47) C(58) C(63) C(57) -2.5(3)
C(47) C(58) C(63) C(62) 178.4(2)
C(60) C(58) C(63) C(57) 177.7(2)
C(60) C(58) C(63) C(62) -1.4(3)
C(63) C(58) C(60) C(50) 178.5(2)
C(63) C(58) C(60) C(61) -0.5(3)
C(61) C(59) C(62) C(54) 180.0(2)
C(61) C(59) C(62) C(63) -0.2(3)
C(62) C(59) C(61) C(53) 179.0(2)
C(62) C(59) C(61) C(60) -1.7(3)
C(50) C(60) C(61) C(53) 2.3(3)
C(50) C(60) C(61) C(59) -177.0(2)
C(58) C(60) C(61) C(53) -178.6(2)
C(58) C(60) C(61) C(59) 2.1(3)
C(54) C(62) C(63) C(57) 2.5(3)
C(54) C(62) C(63) C(58) -178.4(2)
C(59) C(62) C(63) C(57) -177.3(2)
C(59) C(62) C(63) C(58) 1.8(3)
